data_4079305
loop_
_publ_author_name
'Reyna-Madrigal, Amira'
'Moreno-Gurrola, Anabel'
'Perez-Camacho, Odilia'
'Navarro-Clemente, M. Elena'
'Ju\'arez-Saavedra, Patricia'
'Leyva-Ramirez, Marco A.'
'Arif, Atta M.'
'Ernst, Richard D.'
'Paz-Sandoval, M. Angeles'

_publ_section_title
;
 Half-Sandwich Ruthenium-Phosphine Complexes with Pentadienyl and Oxo- and
 Azapentadienyl Ligands
;
_journal_issue 20
_journal_name_full Organometallics
_journal_page_first 7125
_journal_paper_doi 10.1021/om300657z
_journal_volume 31
_journal_year 2012
_chemical_compound_source 'synthesis as described'
_chemical_formula_moiety 'C48 H52 O P2 Ru'
_chemical_formula_sum 'C48 H52 O P2 Ru'
_chemical_formula_weight 807.91
_chemical_name_common 'Compound 15'
_chemical_name_systematic
;
 ?
;
_space_group_IT_number 14
_symmetry_cell_setting monoclinic
_symmetry_Int_Tables_number 14
_symmetry_space_group_name_Hall '-P 2yn'
_symmetry_space_group_name_H-M 'P 1 21/n 1'
_atom_sites_solution_hydrogens geom
_atom_sites_solution_primary direct
_atom_sites_solution_secondary difmap
_audit_conform_dict_location ftp://ftp.iucr.org/pub/cif_core.dic
_audit_conform_dict_name cif_core.dic
_audit_conform_dict_version 2.4
_audit_creation_date 2012-05-17T14:45:53-00:00
_audit_creation_method 'WinGX routine CIF_UPDATE'
_cell_angle_alpha 90
_cell_angle_beta 107.2420(10)
_cell_angle_gamma 90
_cell_formula_units_Z 8
_cell_length_a 19.6864(3)
_cell_length_b 20.2907(4)
_cell_length_c 21.8553(5)
_cell_measurement_reflns_used 700
_cell_measurement_temperature 293(2)
_cell_measurement_theta_max 14
_cell_measurement_theta_min 1
_cell_measurement_wavelength 0.71073
_cell_volume 8337.8(3)
_computing_cell_refinement 'HKL Scalepack (Otwinowski & Minor 1997)'
_computing_data_collection 'Collect (Nonius BV, 1997-2000)'
_computing_data_reduction 'HKL Denzo and Scalepack (Otwinowski & Minor 1997)'
_computing_molecular_graphics 'Ortep-3 for Windows (Farrugia, 1997)'
_computing_publication_material 'WinGX publication routines (Farrugia, 1999)'
_computing_structure_refinement 'SHELXL-97 (Sheldrick, 2008)'
_computing_structure_solution 'SHELXS-97 (Sheldrick, 2008)'
_diffrn_ambient_temperature 293(2)
_diffrn_detector 'CCD plate'
_diffrn_detector_area_resol_mean 9
_diffrn_measured_fraction_theta_full 0.992
_diffrn_measured_fraction_theta_max 0.99
_diffrn_measurement_device '95mm CCD camera on \k-goniostat'
_diffrn_measurement_device_type KappaCCD
_diffrn_measurement_method 'CCD rotation images, thick slices'
_diffrn_orient_matrix_type 'by Nonius Collect from scalepack cell'
_diffrn_orient_matrix_UB_11 0.44281E-1
_diffrn_orient_matrix_UB_12 -0.207463E-1
_diffrn_orient_matrix_UB_13 -0.4652E-2
_diffrn_orient_matrix_UB_21 -0.249453E-1
_diffrn_orient_matrix_UB_22 -0.434458E-1
_diffrn_orient_matrix_UB_23 -0.91243E-2
_diffrn_orient_matrix_UB_31 -0.156757E-1
_diffrn_orient_matrix_UB_32 0.105324E-1
_diffrn_orient_matrix_UB_33 -0.468008E-1
_diffrn_radiation_monochromator graphite
_diffrn_radiation_probe x-ray
_diffrn_radiation_type MoK\a
_diffrn_radiation_wavelength 0.71073
_diffrn_reflns_av_R_equivalents 0.1335
_diffrn_reflns_av_unetI/netI 0.1211
_diffrn_reflns_limit_h_max 24
_diffrn_reflns_limit_h_min -24
_diffrn_reflns_limit_k_max 24
_diffrn_reflns_limit_k_min -24
_diffrn_reflns_limit_l_max 26
_diffrn_reflns_limit_l_min -26
_diffrn_reflns_number 58347
_diffrn_reflns_reduction_process
;
 Scaled and merged with Sortav
 R.H. Blessing, (1987) Cryst. Rev. 1, 3-58
 R.H. Blessing, (1989) J. Appl. Cryst. 22, 396-397
;
_diffrn_reflns_theta_full 25
_diffrn_reflns_theta_max 25.99
_diffrn_reflns_theta_min 3.4
_diffrn_source 'Enraf Nonius FR590'
_exptl_absorpt_coefficient_mu 0.487
_exptl_absorpt_correction_T_max 0.9336
_exptl_absorpt_correction_T_min 0.872
_exptl_absorpt_correction_type multi-scan
_exptl_absorpt_process_details
;
        [c.f. r.h. blessing, acta cryst. (1995), a51, 33-38]
;
_exptl_crystal_colour yellow
_exptl_crystal_density_diffrn 1.287
_exptl_crystal_density_method 'not measured'
_exptl_crystal_description plate
_exptl_crystal_F_000 3376
_exptl_crystal_size_max 0.15
_exptl_crystal_size_mid 0.1
_exptl_crystal_size_min 0.05
_refine_diff_density_max 1.785
_refine_diff_density_min -0.582
_refine_diff_density_rms 0.12
_refine_ls_extinction_method none
_refine_ls_goodness_of_fit_ref 1.012
_refine_ls_hydrogen_treatment mixed
_refine_ls_matrix_type full
_refine_ls_number_parameters 957
_refine_ls_number_reflns 16302
_refine_ls_number_restraints 0
_refine_ls_restrained_S_all 1.012
_refine_ls_R_factor_all 0.1394
_refine_ls_R_factor_gt 0.0706
_refine_ls_shift/su_max 0.001
_refine_ls_shift/su_mean 0
_refine_ls_structure_factor_coef Fsqd
_refine_ls_weighting_details 'calc w=1/[\s^2^(Fo^2^)+(0.0738P)^2^+7.3510P] where P=(Fo^2^+2Fc^2^)/3'
_refine_ls_weighting_scheme calc
_refine_ls_wR_factor_gt 0.1495
_refine_ls_wR_factor_ref 0.1818
_reflns_number_gt 9450
_reflns_number_total 16302
_reflns_threshold_expression >2\s(I)
_cod_data_source_file om300657z_si_013.cif
_cod_data_source_block appat002
_cod_original_sg_symbol_H-M P21/n
_cod_database_code 4079305

loop_
_symmetry_equiv_pos_as_xyz
'x, y, z'
'-x+1/2, y+1/2, -z+1/2'
'-x, -y, -z'
'x-1/2, -y-1/2, z-1/2'

loop_
_atom_site_label
_atom_site_type_symbol
_atom_site_fract_x
_atom_site_fract_y
_atom_site_fract_z
_atom_site_U_iso_or_equiv
_atom_site_adp_type
_atom_site_occupancy
_atom_site_symmetry_multiplicity
_atom_site_calc_flag
_atom_site_refinement_flags
C1 C 0.7403(4) 0.4187(3) 0.2100(3) 0.0511(17) Uani 1 1 d .
H1A H 0.7113 0.4461 0.2287 0.061 Uiso 1 1 calc R
H1B H 0.7874 0.4364 0.215 0.061 Uiso 1 1 calc R
C2 C 0.7055(4) 0.3890(3) 0.1503(3) 0.0474(16) Uani 1 1 d .
C3 C 0.7424(4) 0.3403(3) 0.1257(3) 0.0484(16) Uani 1 1 d .
H3 H 0.7158 0.3148 0.0881 0.058 Uiso 1 1 calc R
C4 C 0.8176(4) 0.3302(4) 0.1507(4) 0.060(2) Uani 1 1 d .
C5 C 0.8661(6) 0.3257(6) 0.1079(6) 0.097(3) Uani 1 1 d .
C6 C 0.6315(4) 0.4112(4) 0.1076(4) 0.0580(19) Uani 1 1 d .
C13 C 0.6498(3) 0.1818(3) 0.1268(3) 0.0399(14) Uani 1 1 d .
C18 C 0.6736(3) 0.1853(3) 0.0735(3) 0.0460(15) Uani 1 1 d .
H18 H 0.7212 0.1951 0.0788 0.055 Uiso 1 1 calc R
C17 C 0.6283(4) 0.1746(3) 0.0119(3) 0.0517(17) Uani 1 1 d .
H17 H 0.6457 0.1777 -0.0232 0.062 Uiso 1 1 calc R
C16 C 0.5580(4) 0.1596(4) 0.0030(3) 0.0526(17) Uani 1 1 d .
H16 H 0.5277 0.1521 -0.038 0.063 Uiso 1 1 calc R
C15 C 0.5332(4) 0.1559(4) 0.0546(3) 0.0548(18) Uani 1 1 d .
H15 H 0.4856 0.1462 0.0488 0.066 Uiso 1 1 calc R
C14 C 0.5787(3) 0.1666(3) 0.1165(3) 0.0466(16) Uani 1 1 d .
H14 H 0.5609 0.1635 0.1514 0.056 Uiso 1 1 calc R
C25 C 0.7846(3) 0.1437(3) 0.2085(3) 0.0401(14) Uani 1 1 d .
C26 C 0.7746(3) 0.0832(3) 0.1768(3) 0.0449(15) Uani 1 1 d .
H26 H 0.729 0.07 0.1535 0.054 Uiso 1 1 calc R
C27 C 0.8317(4) 0.0430(4) 0.1799(4) 0.0591(19) Uani 1 1 d .
H27 H 0.8247 0.0028 0.1586 0.071 Uiso 1 1 calc R
C28 C 0.8998(4) 0.0622(4) 0.2147(4) 0.074(2) Uani 1 1 d .
H28 H 0.9384 0.0349 0.2168 0.088 Uiso 1 1 calc R
C29 C 0.9102(4) 0.1216(4) 0.2460(5) 0.079(3) Uani 1 1 d .
H29 H 0.9559 0.1345 0.2691 0.095 Uiso 1 1 calc R
C30 C 0.8529(4) 0.1628(4) 0.2435(4) 0.063(2) Uani 1 1 d .
H30 H 0.8603 0.2028 0.2652 0.075 Uiso 1 1 calc R
C19 C 0.6639(3) 0.1588(3) 0.2566(3) 0.0402(14) Uani 1 1 d .
C20 C 0.6757(4) 0.0928(4) 0.2754(4) 0.0607(19) Uani 1 1 d .
H20 H 0.7082 0.0681 0.2615 0.073 Uiso 1 1 calc R
C21 C 0.6401(5) 0.0635(4) 0.3142(4) 0.075(2) Uani 1 1 d .
H21 H 0.65 0.02 0.3275 0.09 Uiso 1 1 calc R
C22 C 0.5899(4) 0.0988(5) 0.3331(3) 0.068(2) Uani 1 1 d .
H22 H 0.5654 0.0789 0.3586 0.082 Uiso 1 1 calc R
C23 C 0.5759(4) 0.1640(4) 0.3143(3) 0.0557(18) Uani 1 1 d .
H23 H 0.5414 0.1878 0.3263 0.067 Uiso 1 1 calc R
C24 C 0.6138(3) 0.1929(4) 0.2777(3) 0.0475(16) Uani 1 1 d .
H24 H 0.6056 0.2371 0.2665 0.057 Uiso 1 1 calc R
C43 C 0.8108(3) 0.2534(3) 0.3786(3) 0.0435(15) Uani 1 1 d .
C48 C 0.8850(3) 0.2541(4) 0.3982(3) 0.0500(16) Uani 1 1 d .
H48 H 0.9088 0.2916 0.391 0.06 Uiso 1 1 calc R
C47 C 0.9242(4) 0.1997(4) 0.4281(4) 0.0581(19) Uani 1 1 d .
H47 H 0.9736 0.2011 0.4408 0.07 Uiso 1 1 calc R
C46 C 0.8898(4) 0.1442(4) 0.4390(4) 0.0595(19) Uani 1 1 d .
H46 H 0.9158 0.1075 0.4581 0.071 Uiso 1 1 calc R
C45 C 0.8161(4) 0.1430(4) 0.4214(4) 0.0579(19) Uani 1 1 d .
H45 H 0.7928 0.1056 0.4294 0.069 Uiso 1 1 calc R
C44 C 0.7767(3) 0.1970(3) 0.3919(3) 0.0452(15) Uani 1 1 d .
H44 H 0.7273 0.1957 0.3808 0.054 Uiso 1 1 calc R
C31 C 0.8186(4) 0.3904(3) 0.3656(3) 0.0542(18) Uani 1 1 d .
C32 C 0.8751(4) 0.4038(4) 0.3415(4) 0.068(2) Uani 1 1 d .
H32 H 0.8798 0.3795 0.307 0.081 Uiso 1 1 calc R
C33 C 0.9250(5) 0.4528(5) 0.3678(5) 0.092(3) Uani 1 1 d .
H33 H 0.9622 0.4613 0.3509 0.111 Uiso 1 1 calc R
C34 C 0.9181(8) 0.4884(5) 0.4192(6) 0.113(5) Uani 1 1 d .
H34 H 0.9517 0.5205 0.4376 0.136 Uiso 1 1 calc R
C35 C 0.8616(7) 0.4772(5) 0.4439(5) 0.099(4) Uani 1 1 d .
H35 H 0.8571 0.5021 0.4782 0.119 Uiso 1 1 calc R
C36 C 0.8118(5) 0.4282(4) 0.4170(4) 0.072(2) Uani 1 1 d .
H36 H 0.7739 0.4207 0.4334 0.087 Uiso 1 1 calc R
C37 C 0.6869(4) 0.3338(3) 0.3666(3) 0.0495(16) Uani 1 1 d .
C38 C 0.6234(4) 0.3634(3) 0.3303(4) 0.0552(18) Uani 1 1 d .
H38 H 0.6176 0.3738 0.2876 0.066 Uiso 1 1 calc R
C39 C 0.5689(4) 0.3776(4) 0.3567(5) 0.073(2) Uani 1 1 d .
H39 H 0.5273 0.3975 0.3318 0.088 Uiso 1 1 calc R
C40 C 0.5766(6) 0.3623(5) 0.4193(6) 0.087(3) Uani 1 1 d .
H40 H 0.5398 0.3712 0.4368 0.104 Uiso 1 1 calc R
C41 C 0.6380(6) 0.3339(5) 0.4563(5) 0.088(3) Uani 1 1 d .
H41 H 0.6431 0.3242 0.4991 0.105 Uiso 1 1 calc R
C42 C 0.6923(5) 0.3195(4) 0.4306(4) 0.068(2) Uani 1 1 d .
H42 H 0.7335 0.2997 0.4563 0.082 Uiso 1 1 calc R
C10 C 0.8572(9) 0.3868(7) 0.0678(8) 0.168(7) Uani 1 1 d .
H10A H 0.8979 0.3925 0.0528 0.252 Uiso 1 1 calc R
H10B H 0.8526 0.4242 0.0931 0.252 Uiso 1 1 calc R
H10C H 0.8152 0.3828 0.0318 0.252 Uiso 1 1 calc R
C11 C 0.9448(8) 0.3415(11) 0.1528(10) 0.214(10) Uani 1 1 d .
H11A H 0.9767 0.3437 0.1271 0.321 Uiso 1 1 calc R
H11B H 0.96 0.3073 0.1843 0.321 Uiso 1 1 calc R
H11C H 0.9448 0.383 0.1739 0.321 Uiso 1 1 calc R
C12 C 0.8625(12) 0.2647(8) 0.0802(12) 0.273(15) Uani 1 1 d .
H12A H 0.8691 0.2313 0.1126 0.409 Uiso 1 1 calc R
H12B H 0.8991 0.2608 0.0596 0.409 Uiso 1 1 calc R
H12C H 0.8168 0.2592 0.0491 0.409 Uiso 1 1 calc R
C7 C 0.5898(5) 0.4486(6) 0.1448(5) 0.113(4) Uani 1 1 d .
H7A H 0.5464 0.4648 0.1156 0.17 Uiso 1 1 calc R
H7B H 0.6177 0.4849 0.1668 0.17 Uiso 1 1 calc R
H7C H 0.5789 0.4196 0.1753 0.17 Uiso 1 1 calc R
C8 C 0.6443(5) 0.4570(5) 0.0561(5) 0.089(3) Uani 1 1 d .
H8A H 0.5995 0.4705 0.0273 0.134 Uiso 1 1 calc R
H8B H 0.6712 0.434 0.0326 0.134 Uiso 1 1 calc R
H8C H 0.6703 0.4952 0.0762 0.134 Uiso 1 1 calc R
C9 C 0.5864(5) 0.3525(4) 0.0733(5) 0.098(4) Uani 1 1 d .
H9A H 0.5381 0.3665 0.0548 0.147 Uiso 1 1 calc R
H9B H 0.588 0.3179 0.1036 0.147 Uiso 1 1 calc R
H9C H 0.6051 0.3367 0.0401 0.147 Uiso 1 1 calc R
C1A C 0.2437(4) 0.4977(3) 0.2202(3) 0.0526(17) Uani 1 1 d .
H1AA H 0.1964 0.5143 0.1987 0.063 Uiso 1 1 calc R
H1AB H 0.2703 0.5253 0.2554 0.063 Uiso 1 1 calc R
C2A C 0.2817(4) 0.4711(3) 0.1811(3) 0.0487(16) Uani 1 1 d .
C3A C 0.2490(3) 0.4213(3) 0.1360(3) 0.0467(16) Uani 1 1 d .
H3A H 0.2794 0.3974 0.1152 0.056 Uiso 1 1 calc R
C4A C 0.1748(4) 0.4034(4) 0.1181(4) 0.0586(19) Uani 1 1 d .
C5A C 0.1324(4) 0.3877(5) 0.0495(4) 0.074(2) Uani 1 1 d .
C6A C 0.3550(4) 0.4959(4) 0.1803(4) 0.0592(19) Uani 1 1 d .
C25A C 0.3385(3) 0.2696(3) 0.1803(3) 0.0405(14) Uani 1 1 d .
C30A C 0.3103(4) 0.2675(3) 0.1140(3) 0.0467(16) Uani 1 1 d .
H30A H 0.2612 0.2665 0.0959 0.056 Uiso 1 1 calc R
C29A C 0.3534(4) 0.2668(3) 0.0743(3) 0.0524(17) Uani 1 1 d .
H29A H 0.3336 0.2647 0.0301 0.063 Uiso 1 1 calc R
C28A C 0.4269(4) 0.2692(4) 0.1015(4) 0.0560(18) Uani 1 1 d .
H28A H 0.4566 0.2691 0.0755 0.067 Uiso 1 1 calc R
C27A C 0.4548(4) 0.2717(4) 0.1660(4) 0.061(2) Uani 1 1 d .
H27A H 0.5039 0.2735 0.1837 0.073 Uiso 1 1 calc R
C26A C 0.4120(3) 0.2716(3) 0.2063(3) 0.0472(16) Uani 1 1 d .
H26A H 0.4324 0.2728 0.2505 0.057 Uiso 1 1 calc R
C19A C 0.2065(3) 0.2222(3) 0.1940(3) 0.0412(14) Uani 1 1 d .
C20A C 0.2155(4) 0.1657(3) 0.1617(3) 0.0493(16) Uani 1 1 d .
H20A H 0.2606 0.1549 0.1595 0.059 Uiso 1 1 calc R
C21A C 0.1590(5) 0.1252(4) 0.1328(4) 0.067(2) Uani 1 1 d .
H21A H 0.166 0.0873 0.1114 0.08 Uiso 1 1 calc R
C22A C 0.0927(5) 0.1409(5) 0.1357(5) 0.083(3) Uani 1 1 d .
H22A H 0.0544 0.114 0.1154 0.099 Uiso 1 1 calc R
C23A C 0.0816(4) 0.1962(5) 0.1685(5) 0.081(3) Uani 1 1 d .
H23A H 0.0364 0.2059 0.1715 0.098 Uiso 1 1 calc R
C24A C 0.1387(4) 0.2368(4) 0.1970(4) 0.062(2) Uani 1 1 d .
H24A H 0.1315 0.2745 0.2185 0.074 Uiso 1 1 calc R
C13A C 0.3307(3) 0.2372(3) 0.3034(3) 0.0402(14) Uani 1 1 d .
C18A C 0.3214(4) 0.1710(3) 0.3133(4) 0.0592(19) Uani 1 1 d .
H18A H 0.2874 0.1473 0.2825 0.071 Uiso 1 1 calc R
C17A C 0.3622(5) 0.1389(4) 0.3688(4) 0.071(2) Uani 1 1 d .
H17A H 0.355 0.0943 0.3748 0.086 Uiso 1 1 calc R
C16A C 0.4126(4) 0.1732(4) 0.4139(4) 0.066(2) Uani 1 1 d .
H16A H 0.4406 0.1518 0.4504 0.079 Uiso 1 1 calc R
C15A C 0.4220(4) 0.2388(4) 0.4057(3) 0.0570(19) Uani 1 1 d .
H15A H 0.4559 0.2623 0.4367 0.068 Uiso 1 1 calc R
C14A C 0.3809(3) 0.2705(4) 0.3511(3) 0.0475(16) Uani 1 1 d .
H14A H 0.3874 0.3154 0.3464 0.057 Uiso 1 1 calc R
C37A C 0.1745(4) 0.3311(3) 0.3489(3) 0.0492(17) Uani 1 1 d .
C38A C 0.2086(4) 0.2736(3) 0.3775(4) 0.0574(19) Uani 1 1 d .
H38A H 0.258 0.2716 0.3908 0.069 Uiso 1 1 calc R
C39A C 0.1700(5) 0.2201(4) 0.3863(5) 0.076(3) Uani 1 1 d .
H39A H 0.194 0.1825 0.4057 0.091 Uiso 1 1 calc R
C40A C 0.0973(6) 0.2205(5) 0.3672(5) 0.090(3) Uani 1 1 d .
H40A H 0.072 0.1835 0.373 0.108 Uiso 1 1 calc R
C41A C 0.0624(5) 0.2763(5) 0.3394(5) 0.078(3) Uani 1 1 d .
H41A H 0.013 0.2773 0.3267 0.094 Uiso 1 1 calc R
C42A C 0.1003(4) 0.3319(4) 0.3300(4) 0.065(2) Uani 1 1 d .
H42A H 0.0759 0.3695 0.3111 0.079 Uiso 1 1 calc R
C31A C 0.1709(4) 0.4710(4) 0.3340(4) 0.0579(19) Uani 1 1 d .
C36A C 0.1126(4) 0.4834(5) 0.2812(5) 0.079(3) Uani 1 1 d .
H36A H 0.1015 0.4551 0.2461 0.095 Uiso 1 1 calc R
C35A C 0.0705(6) 0.5398(7) 0.2815(6) 0.121(5) Uani 1 1 d .
H35A H 0.0325 0.5495 0.2455 0.145 Uiso 1 1 calc R
C34A C 0.0846(7) 0.5801(6) 0.3335(7) 0.107(4) Uani 1 1 d .
H34A H 0.0552 0.6159 0.3338 0.129 Uiso 1 1 calc R
C33A C 0.1414(7) 0.5678(5) 0.3848(7) 0.103(4) Uani 1 1 d .
H33A H 0.1513 0.5961 0.4198 0.123 Uiso 1 1 calc R
C32A C 0.1856(5) 0.5139(4) 0.3864(4) 0.069(2) Uani 1 1 d .
H32A H 0.2246 0.5064 0.4221 0.082 Uiso 1 1 calc R
C43A C 0.2989(3) 0.4099(3) 0.4051(3) 0.0480(16) Uani 1 1 d .
C48A C 0.3610(4) 0.4405(4) 0.4036(4) 0.0556(18) Uani 1 1 d .
H48A H 0.3678 0.4506 0.3643 0.067 Uiso 1 1 calc R
C47A C 0.4134(4) 0.4564(5) 0.4596(4) 0.078(2) Uani 1 1 d .
H47A H 0.4548 0.4774 0.4579 0.093 Uiso 1 1 calc R
C46A C 0.4038(6) 0.4410(5) 0.5178(4) 0.088(3) Uani 1 1 d .
H46A H 0.439 0.4519 0.5554 0.106 Uiso 1 1 calc R
C45A C 0.3437(6) 0.4101(5) 0.5214(4) 0.090(3) Uani 1 1 d .
H45A H 0.338 0.3994 0.5609 0.108 Uiso 1 1 calc R
C44A C 0.2913(5) 0.3947(4) 0.4653(3) 0.070(2) Uani 1 1 d .
H44A H 0.2501 0.3738 0.4676 0.084 Uiso 1 1 calc R
C11A C 0.0768(6) 0.4419(5) 0.0288(5) 0.107(4) Uani 1 1 d .
H11D H 0.0477 0.4337 -0.0143 0.16 Uiso 1 1 calc R
H11E H 0.1001 0.4837 0.0307 0.16 Uiso 1 1 calc R
H11F H 0.0475 0.4424 0.057 0.16 Uiso 1 1 calc R
C12A C 0.1789(6) 0.3822(7) 0.0040(5) 0.121(4) Uani 1 1 d .
H12C H 0.1507 0.3657 -0.0368 0.181 Uiso 1 1 calc R
H12D H 0.2177 0.3526 0.022 0.181 Uiso 1 1 calc R
H12E H 0.1973 0.4249 -0.0016 0.181 Uiso 1 1 calc R
C10A C 0.0960(6) 0.3214(6) 0.0478(5) 0.112(4) Uani 1 1 d .
H10D H 0.0724 0.3095 0.0041 0.167 Uiso 1 1 calc R
H10E H 0.0618 0.3243 0.0711 0.167 Uiso 1 1 calc R
H10F H 0.1309 0.2886 0.067 0.167 Uiso 1 1 calc R
C9A C 0.3879(6) 0.5414(6) 0.2362(6) 0.110(4) Uani 1 1 d .
H9AA H 0.4299 0.5613 0.2306 0.165 Uiso 1 1 calc R
H9AB H 0.4004 0.5165 0.2753 0.165 Uiso 1 1 calc R
H9AC H 0.3544 0.5751 0.2381 0.165 Uiso 1 1 calc R
C7A C 0.3419(6) 0.5359(6) 0.1194(6) 0.108(4) Uani 1 1 d .
H7AA H 0.3846 0.559 0.1197 0.162 Uiso 1 1 calc R
H7AB H 0.3045 0.5672 0.1168 0.162 Uiso 1 1 calc R
H7AC H 0.3282 0.507 0.083 0.162 Uiso 1 1 calc R
C8A C 0.4074(5) 0.4422(5) 0.1808(5) 0.093(3) Uani 1 1 d .
H8AA H 0.4539 0.4609 0.188 0.139 Uiso 1 1 calc R
H8AB H 0.3936 0.4197 0.1404 0.139 Uiso 1 1 calc R
H8AC H 0.4082 0.4115 0.2145 0.139 Uiso 1 1 calc R
O1 O 0.8447(3) 0.3251(3) 0.2105(3) 0.0644(14) Uani 1 1 d .
O1A O 0.1439(2) 0.4027(3) 0.1609(2) 0.0627(13) Uani 1 1 d .
P1 P 0.71076(8) 0.20098(8) 0.20686(8) 0.0368(4) Uani 1 1 d .
P2 P 0.75866(9) 0.32116(8) 0.33049(8) 0.0416(4) Uani 1 1 d .
P1A P 0.27877(8) 0.28099(8) 0.23074(8) 0.0375(4) Uani 1 1 d .
P2A P 0.22735(9) 0.39875(8) 0.32969(8) 0.0418(4) Uani 1 1 d .
Ru1 Ru 0.73282(3) 0.31186(2) 0.22183(2) 0.03643(14) Uani 1 1 d .
Ru1A Ru 0.25374(3) 0.39093(2) 0.23541(2) 0.03729(14) Uani 1 1 d .
H1 H 0.645(4) 0.319(4) 0.222(4) 0.07(2) Uiso 1 1 d .
H111 H 0.338(3) 0.389(3) 0.273(3) 0.034(15) Uiso 1 1 d .

loop_
_atom_site_aniso_label
_atom_site_aniso_U_11
_atom_site_aniso_U_22
_atom_site_aniso_U_33
_atom_site_aniso_U_23
_atom_site_aniso_U_13
_atom_site_aniso_U_12
C1 0.066(4) 0.036(4) 0.048(4) 0.001(3) 0.012(3) -0.008(3)
C2 0.059(4) 0.040(4) 0.043(4) 0.013(3) 0.017(3) -0.005(3)
C3 0.061(4) 0.040(4) 0.049(4) -0.008(3) 0.024(3) -0.004(3)
C4 0.072(5) 0.046(4) 0.075(6) 0.002(4) 0.040(5) 0.000(4)
C5 0.103(8) 0.109(9) 0.110(8) 0.003(7) 0.079(7) 0.010(6)
C6 0.071(5) 0.053(4) 0.051(4) 0.009(3) 0.019(4) 0.003(4)
C13 0.045(4) 0.033(3) 0.038(3) -0.001(3) 0.007(3) 0.008(3)
C18 0.046(4) 0.051(4) 0.041(4) -0.001(3) 0.012(3) 0.003(3)
C17 0.066(5) 0.055(4) 0.034(4) 0.002(3) 0.015(3) 0.010(3)
C16 0.057(4) 0.061(5) 0.031(4) -0.002(3) -0.001(3) 0.013(3)
C15 0.045(4) 0.060(5) 0.053(5) -0.008(4) 0.005(3) 0.005(3)
C14 0.053(4) 0.051(4) 0.034(4) -0.007(3) 0.011(3) 0.002(3)
C25 0.043(3) 0.039(3) 0.038(4) 0.000(3) 0.011(3) 0.004(3)
C26 0.052(4) 0.039(4) 0.042(4) -0.003(3) 0.011(3) 0.006(3)
C27 0.071(5) 0.045(4) 0.059(5) -0.002(4) 0.016(4) 0.012(4)
C28 0.059(5) 0.066(6) 0.094(7) 0.004(5) 0.020(4) 0.025(4)
C29 0.049(5) 0.077(6) 0.094(7) -0.013(5) -0.005(4) 0.015(4)
C30 0.046(4) 0.055(4) 0.069(5) -0.009(4) -0.010(3) 0.010(3)
C19 0.043(3) 0.046(4) 0.031(3) 0.004(3) 0.010(3) -0.005(3)
C20 0.083(5) 0.051(5) 0.052(4) 0.011(4) 0.026(4) -0.004(4)
C21 0.111(7) 0.050(5) 0.073(6) 0.008(4) 0.042(5) -0.005(5)
C22 0.076(5) 0.089(6) 0.041(4) 0.004(4) 0.019(4) -0.035(5)
C23 0.051(4) 0.073(5) 0.042(4) -0.007(4) 0.013(3) -0.009(4)
C24 0.046(4) 0.058(4) 0.035(3) 0.001(3) 0.006(3) -0.008(3)
C43 0.054(4) 0.038(4) 0.035(3) -0.003(3) 0.008(3) 0.005(3)
C48 0.049(4) 0.050(4) 0.047(4) 0.001(3) 0.008(3) -0.002(3)
C47 0.039(4) 0.067(5) 0.061(5) -0.009(4) 0.003(3) 0.007(3)
C46 0.065(5) 0.042(4) 0.063(5) -0.002(4) 0.006(4) 0.009(4)
C45 0.062(5) 0.041(4) 0.065(5) 0.004(4) 0.009(4) 0.000(3)
C44 0.046(4) 0.045(4) 0.040(4) -0.006(3) 0.006(3) -0.005(3)
C31 0.063(4) 0.039(4) 0.046(4) 0.003(3) -0.006(3) -0.009(3)
C32 0.073(5) 0.049(5) 0.065(5) 0.001(4) -0.002(4) -0.020(4)
C33 0.091(7) 0.066(6) 0.090(7) 0.024(6) -0.020(5) -0.028(5)
C34 0.155(11) 0.056(6) 0.078(8) 0.001(6) -0.045(7) -0.023(7)
C35 0.147(10) 0.053(6) 0.068(7) -0.023(5) -0.012(7) -0.001(6)
C36 0.088(6) 0.048(5) 0.063(5) -0.014(4) -0.006(4) 0.002(4)
C37 0.068(4) 0.039(4) 0.042(4) -0.004(3) 0.017(3) 0.008(3)
C38 0.066(4) 0.047(4) 0.056(5) -0.002(3) 0.022(4) 0.001(3)
C39 0.063(5) 0.071(6) 0.092(7) -0.005(5) 0.033(5) 0.015(4)
C40 0.115(8) 0.064(6) 0.106(8) -0.005(6) 0.073(7) 0.008(5)
C41 0.145(9) 0.076(6) 0.063(6) 0.005(5) 0.064(6) 0.020(6)
C42 0.104(6) 0.059(5) 0.049(4) 0.007(4) 0.035(4) 0.018(4)
C10 0.252(18) 0.126(11) 0.208(16) 0.023(11) 0.196(16) -0.002(11)
C11 0.124(12) 0.28(2) 0.29(2) -0.03(2) 0.145(16) -0.022(14)
C12 0.39(3) 0.148(14) 0.44(3) -0.179(19) 0.37(3) -0.147(16)
C7 0.094(7) 0.160(11) 0.088(7) 0.018(7) 0.032(6) 0.060(7)
C8 0.108(7) 0.070(6) 0.087(7) 0.034(5) 0.024(6) 0.008(5)
C9 0.066(5) 0.067(6) 0.126(9) 0.027(6) -0.025(5) -0.012(4)
C1A 0.064(4) 0.046(4) 0.047(4) -0.003(3) 0.016(3) 0.003(3)
C2A 0.059(4) 0.038(4) 0.049(4) 0.007(3) 0.016(3) 0.006(3)
C3A 0.047(4) 0.045(4) 0.050(4) 0.005(3) 0.018(3) 0.009(3)
C4A 0.057(4) 0.069(5) 0.045(4) 0.007(4) 0.007(3) 0.015(4)
C5A 0.059(5) 0.102(7) 0.052(5) -0.010(5) 0.002(4) 0.009(5)
C6A 0.071(5) 0.038(4) 0.076(5) 0.000(4) 0.033(4) -0.004(3)
C25A 0.047(4) 0.039(4) 0.041(4) 0.002(3) 0.021(3) 0.004(3)
C30A 0.051(4) 0.048(4) 0.041(4) -0.007(3) 0.015(3) -0.003(3)
C29A 0.063(4) 0.058(5) 0.038(4) -0.001(3) 0.016(3) 0.003(3)
C28A 0.058(4) 0.063(5) 0.054(5) 0.007(4) 0.029(4) 0.008(4)
C27A 0.045(4) 0.078(6) 0.060(5) 0.006(4) 0.014(3) 0.008(4)
C26A 0.036(3) 0.063(4) 0.041(4) 0.011(3) 0.010(3) 0.012(3)
C19A 0.040(3) 0.044(4) 0.033(3) 0.005(3) 0.002(3) -0.002(3)
C20A 0.059(4) 0.044(4) 0.043(4) -0.008(3) 0.013(3) -0.011(3)
C21A 0.086(6) 0.060(5) 0.049(5) -0.010(4) 0.013(4) -0.022(4)
C22A 0.085(7) 0.062(6) 0.086(7) -0.002(5) 0.003(5) -0.028(5)
C23A 0.044(4) 0.087(7) 0.107(7) 0.002(6) 0.013(4) -0.016(4)
C24A 0.049(4) 0.064(5) 0.070(5) -0.003(4) 0.016(4) -0.007(4)
C13A 0.048(4) 0.041(4) 0.034(3) 0.000(3) 0.017(3) 0.008(3)
C18A 0.080(5) 0.040(4) 0.047(4) 0.005(3) 0.003(4) -0.002(3)
C17A 0.089(6) 0.050(5) 0.062(5) 0.014(4) 0.003(4) -0.002(4)
C16A 0.075(5) 0.062(5) 0.051(5) 0.021(4) 0.005(4) 0.003(4)
C15A 0.049(4) 0.074(5) 0.043(4) 0.007(4) 0.006(3) 0.007(4)
C14A 0.050(4) 0.051(4) 0.040(4) 0.000(3) 0.011(3) 0.001(3)
C37A 0.056(4) 0.055(4) 0.044(4) -0.011(3) 0.026(3) -0.007(3)
C38A 0.077(5) 0.041(4) 0.066(5) -0.006(4) 0.039(4) 0.002(4)
C39A 0.092(6) 0.048(5) 0.108(7) -0.004(5) 0.063(6) -0.010(4)
C40A 0.122(9) 0.066(6) 0.110(8) -0.022(6) 0.075(7) -0.033(6)
C41A 0.062(5) 0.087(7) 0.091(7) -0.028(6) 0.032(5) -0.026(5)
C42A 0.064(5) 0.077(6) 0.056(5) -0.004(4) 0.018(4) -0.010(4)
C31A 0.063(4) 0.055(5) 0.065(5) 0.005(4) 0.034(4) 0.016(4)
C36A 0.077(6) 0.093(7) 0.078(6) 0.019(5) 0.039(5) 0.040(5)
C35A 0.096(7) 0.173(12) 0.118(9) 0.071(9) 0.070(7) 0.082(8)
C34A 0.124(10) 0.086(8) 0.148(12) 0.039(8) 0.098(9) 0.056(7)
C33A 0.121(9) 0.063(6) 0.152(11) -0.013(7) 0.083(9) 0.014(6)
C32A 0.095(6) 0.049(5) 0.078(6) -0.003(4) 0.052(5) 0.008(4)
C43A 0.051(4) 0.040(4) 0.048(4) -0.007(3) 0.006(3) -0.002(3)
C48A 0.051(4) 0.059(5) 0.055(4) -0.010(4) 0.012(3) -0.005(3)
C47A 0.065(5) 0.089(6) 0.068(6) -0.018(5) 0.003(4) -0.015(5)
C46A 0.100(7) 0.087(7) 0.054(6) -0.018(5) -0.014(5) -0.002(6)
C45A 0.120(8) 0.091(7) 0.048(5) -0.011(5) 0.008(5) -0.020(6)
C44A 0.094(6) 0.077(6) 0.039(4) 0.003(4) 0.021(4) -0.021(5)
C11A 0.118(8) 0.100(8) 0.076(7) 0.003(6) -0.011(6) 0.042(7)
C12A 0.112(8) 0.193(13) 0.047(6) -0.012(7) 0.009(5) 0.038(8)
C10A 0.105(8) 0.118(10) 0.088(8) -0.034(7) -0.007(6) 0.012(7)
C9A 0.097(7) 0.109(8) 0.140(10) -0.041(8) 0.058(7) -0.049(6)
C7A 0.112(8) 0.101(8) 0.120(9) 0.048(7) 0.049(7) -0.015(6)
C8A 0.069(6) 0.093(7) 0.128(9) -0.011(6) 0.048(6) -0.010(5)
O1 0.056(3) 0.062(3) 0.076(4) -0.007(3) 0.020(3) 0.000(2)
O1A 0.051(3) 0.078(4) 0.059(3) 0.000(3) 0.015(2) 0.002(3)
P1 0.0399(8) 0.0358(9) 0.0341(8) -0.0011(7) 0.0102(6) 0.0004(7)
P2 0.0470(9) 0.0346(9) 0.0402(9) -0.0004(7) 0.0084(7) 0.0011(7)
P1A 0.0378(8) 0.0387(9) 0.0355(9) -0.0001(7) 0.0099(7) 0.0014(7)
P2A 0.0447(9) 0.0400(9) 0.0422(9) -0.0005(8) 0.0153(7) 0.0019(7)
Ru1 0.0413(3) 0.0333(3) 0.0346(3) -0.0010(2) 0.0112(2) -0.0007(2)
Ru1A 0.0414(3) 0.0347(3) 0.0361(3) 0.0014(2) 0.0120(2) 0.0038(2)

loop_
_atom_type_symbol
_atom_type_description
_atom_type_scat_dispersion_real
_atom_type_scat_dispersion_imag
_atom_type_scat_source
C C 0.0033 0.0016 'International Tables Vol C Tables 4.2.6.8 and 6.1.1.4'
H H 0 0 'International Tables Vol C Tables 4.2.6.8 and 6.1.1.4'
O O 0.0106 0.006 'International Tables Vol C Tables 4.2.6.8 and 6.1.1.4'
P P 0.1023 0.0942 'International Tables Vol C Tables 4.2.6.8 and 6.1.1.4'
Ru Ru -1.2594 0.8363 'International Tables Vol C Tables 4.2.6.8 and 6.1.1.4'

loop_
_geom_angle_atom_site_label_1
_geom_angle_atom_site_label_2
_geom_angle_atom_site_label_3
_geom_angle
C2 C1 Ru1 70.0(4)
C2 C1 H1A 116.6
Ru1 C1 H1A 116.6
C2 C1 H1B 116.6
Ru1 C1 H1B 116.6
H1A C1 H1B 113.6
C1 C2 C3 118.8(6)
C1 C2 C6 123.0(6)
C3 C2 C6 118.0(6)
C1 C2 Ru1 72.2(4)
C3 C2 Ru1 74.0(4)
C6 C2 Ru1 129.4(4)
C2 C3 C4 122.7(7)
C2 C3 Ru1 68.3(4)
C4 C3 Ru1 88.3(5)
C2 C3 H3 118.6
C4 C3 H3 118.6
Ru1 C3 H3 118.6
O1 C4 C3 118.6(6)
O1 C4 C5 118.7(8)
C3 C4 C5 122.7(8)
C12 C5 C10 120.5(14)
C12 C5 C4 111.4(9)
C10 C5 C4 108.7(8)
C12 C5 C11 111.5(15)
C10 C5 C11 96.7(12)
C4 C5 C11 106.3(10)
C7 C6 C8 108.7(8)
C7 C6 C9 108.8(8)
C8 C6 C9 107.8(7)
C7 C6 C2 112.6(7)
C8 C6 C2 106.7(6)
C9 C6 C2 111.9(6)
C18 C13 C14 117.1(6)
C18 C13 P1 120.0(5)
C14 C13 P1 122.8(5)
C13 C18 C17 121.7(6)
C13 C18 H18 119.1
C17 C18 H18 119.1
C16 C17 C18 120.1(6)
C16 C17 H17 120
C18 C17 H17 120
C15 C16 C17 119.3(6)
C15 C16 H16 120.4
C17 C16 H16 120.4
C16 C15 C14 120.7(7)
C16 C15 H15 119.7
C14 C15 H15 119.7
C13 C14 C15 121.1(6)
C13 C14 H14 119.5
C15 C14 H14 119.5
C30 C25 C26 119.3(6)
C30 C25 P1 117.4(5)
C26 C25 P1 123.2(5)
C27 C26 C25 120.3(6)
C27 C26 H26 119.8
C25 C26 H26 119.8
C26 C27 C28 120.2(7)
C26 C27 H27 119.9
C28 C27 H27 119.9
C29 C28 C27 119.9(7)
C29 C28 H28 120.1
C27 C28 H28 120.1
C28 C29 C30 120.6(8)
C28 C29 H29 119.7
C30 C29 H29 119.7
C25 C30 C29 119.6(7)
C25 C30 H30 120.2
C29 C30 H30 120.2
C24 C19 C20 116.9(6)
C24 C19 P1 119.7(5)
C20 C19 P1 123.4(5)
C21 C20 C19 121.3(7)
C21 C20 H20 119.3
C19 C20 H20 119.3
C22 C21 C20 119.8(8)
C22 C21 H21 120.1
C20 C21 H21 120.1
C21 C22 C23 120.3(7)
C21 C22 H22 119.8
C23 C22 H22 119.8
C24 C23 C22 118.8(7)
C24 C23 H23 120.6
C22 C23 H23 120.6
C23 C24 C19 122.8(7)
C23 C24 H24 118.6
C19 C24 H24 118.6
C48 C43 C44 117.8(6)
C48 C43 P2 121.4(5)
C44 C43 P2 120.5(5)
C47 C48 C43 121.3(7)
C47 C48 H48 119.4
C43 C48 H48 119.4
C46 C47 C48 120.0(6)
C46 C47 H47 120
C48 C47 H47 120
C47 C46 C45 119.7(7)
C47 C46 H46 120.1
C45 C46 H46 120.1
C44 C45 C46 120.7(7)
C44 C45 H45 119.7
C46 C45 H45 119.7
C45 C44 C43 120.4(6)
C45 C44 H44 119.8
C43 C44 H44 119.8
C32 C31 C36 118.3(7)
C32 C31 P2 118.4(6)
C36 C31 P2 123.2(6)
C31 C32 C33 121.8(9)
C31 C32 H32 119.1
C33 C32 H32 119.1
C34 C33 C32 119.0(11)
C34 C33 H33 120.5
C32 C33 H33 120.5
C33 C34 C35 120.9(10)
C33 C34 H34 119.6
C35 C34 H34 119.6
C34 C35 C36 119.7(10)
C34 C35 H35 120.2
C36 C35 H35 120.2
C35 C36 C31 120.3(10)
C35 C36 H36 119.8
C31 C36 H36 119.8
C42 C37 C38 116.4(7)
C42 C37 P2 124.2(6)
C38 C37 P2 119.3(5)
C39 C38 C37 121.4(7)
C39 C38 H38 119.3
C37 C38 H38 119.3
C40 C39 C38 119.9(8)
C40 C39 H39 120
C38 C39 H39 120
C41 C40 C39 120.2(8)
C41 C40 H40 119.9
C39 C40 H40 119.9
C40 C41 C42 120.3(8)
C40 C41 H41 119.8
C42 C41 H41 119.8
C41 C42 C37 121.6(8)
C41 C42 H42 119.2
C37 C42 H42 119.2
C5 C10 H10A 109.5
C5 C10 H10B 109.5
H10A C10 H10B 109.5
C5 C10 H10C 109.5
H10A C10 H10C 109.5
H10B C10 H10C 109.5
C5 C11 H11A 109.5
C5 C11 H11B 109.5
H11A C11 H11B 109.5
C5 C11 H11C 109.5
H11A C11 H11C 109.5
H11B C11 H11C 109.5
C5 C12 H12A 109.5
C5 C12 H12B 109.5
H12A C12 H12B 109.5
C5 C12 H12C 109.5
H12A C12 H12C 109.5
H12B C12 H12C 109.5
C6 C7 H7A 109.5
C6 C7 H7B 109.5
H7A C7 H7B 109.5
C6 C7 H7C 109.5
H7A C7 H7C 109.5
H7B C7 H7C 109.5
C6 C8 H8A 109.5
C6 C8 H8B 109.5
H8A C8 H8B 109.5
C6 C8 H8C 109.5
H8A C8 H8C 109.5
H8B C8 H8C 109.5
C6 C9 H9A 109.5
C6 C9 H9B 109.5
H9A C9 H9B 109.5
C6 C9 H9C 109.5
H9A C9 H9C 109.5
H9B C9 H9C 109.5
C2A C1A Ru1A 70.8(4)
C2A C1A H1AA 116.5
Ru1A C1A H1AA 116.5
C2A C1A H1AB 116.5
Ru1A C1A H1AB 116.5
H1AA C1A H1AB 113.5
C1A C2A C3A 118.8(6)
C1A C2A C6A 123.8(6)
C3A C2A C6A 117.2(6)
C1A C2A Ru1A 71.8(4)
C3A C2A Ru1A 73.3(4)
C6A C2A Ru1A 129.9(5)
C2A C3A C4A 125.4(6)
C2A C3A Ru1A 69.0(4)
C4A C3A Ru1A 86.6(4)
C2A C3A H3A 117.3
C4A C3A H3A 117.3
Ru1A C3A H3A 117.3
O1A C4A C3A 118.4(7)
O1A C4A C5A 119.0(7)
C3A C4A C5A 122.5(7)
O1A C4A Ru1A 62.8(4)
C3A C4A Ru1A 59.6(4)
C5A C4A Ru1A 162.1(6)
C4A C5A C10A 109.1(8)
C4A C5A C11A 106.2(7)
C10A C5A C11A 109.9(8)
C4A C5A C12A 113.1(7)
C10A C5A C12A 106.6(9)
C11A C5A C12A 111.9(9)
C8A C6A C9A 107.9(8)
C8A C6A C7A 109.5(8)
C9A C6A C7A 107.6(8)
C8A C6A C2A 114.2(6)
C9A C6A C2A 111.7(6)
C7A C6A C2A 105.6(7)
C26A C25A C30A 118.3(6)
C26A C25A P1A 121.4(5)
C30A C25A P1A 119.8(5)
C29A C30A C25A 121.6(6)
C29A C30A H30A 119.2
C25A C30A H30A 119.2
C30A C29A C28A 119.1(6)
C30A C29A H29A 120.5
C28A C29A H29A 120.5
C27A C28A C29A 119.7(6)
C27A C28A H28A 120.1
C29A C28A H28A 120.1
C28A C27A C26A 121.7(7)
C28A C27A H27A 119.2
C26A C27A H27A 119.2
C25A C26A C27A 119.6(6)
C25A C26A H26A 120.2
C27A C26A H26A 120.2
C20A C19A C24A 118.1(6)
C20A C19A P1A 123.9(5)
C24A C19A P1A 118.0(5)
C21A C20A C19A 121.4(7)
C21A C20A H20A 119.3
C19A C20A H20A 119.3
C22A C21A C20A 119.5(8)
C22A C21A H21A 120.2
C20A C21A H21A 120.2
C21A C22A C23A 121.0(8)
C21A C22A H22A 119.5
C23A C22A H22A 119.5
C22A C23A C24A 118.9(8)
C22A C23A H23A 120.6
C24A C23A H23A 120.6
C23A C24A C19A 121.1(8)
C23A C24A H24A 119.4
C19A C24A H24A 119.4
C18A C13A C14A 117.2(6)
C18A C13A P1A 122.6(5)
C14A C13A P1A 120.2(5)
C13A C18A C17A 121.3(7)
C13A C18A H18A 119.4
C17A C18A H18A 119.4
C16A C17A C18A 119.7(7)
C16A C17A H17A 120.1
C18A C17A H17A 120.1
C15A C16A C17A 120.0(7)
C15A C16A H16A 120
C17A C16A H16A 120
C16A C15A C14A 120.0(7)
C16A C15A H15A 120
C14A C15A H15A 120
C13A C14A C15A 121.7(7)
C13A C14A H14A 119.1
C15A C14A H14A 119.1
C42A C37A C38A 117.7(7)
C42A C37A P2A 122.3(6)
C38A C37A P2A 119.7(5)
C39A C38A C37A 120.8(8)
C39A C38A H38A 119.6
C37A C38A H38A 119.6
C40A C39A C38A 121.7(9)
C40A C39A H39A 119.1
C38A C39A H39A 119.1
C39A C40A C41A 118.8(8)
C39A C40A H40A 120.6
C41A C40A H40A 120.6
C40A C41A C42A 120.9(8)
C40A C41A H41A 119.6
C42A C41A H41A 119.6
C37A C42A C41A 120.1(8)
C37A C42A H42A 119.9
C41A C42A H42A 119.9
C36A C31A C32A 119.1(7)
C36A C31A P2A 117.4(6)
C32A C31A P2A 123.5(6)
C31A C36A C35A 119.0(10)
C31A C36A H36A 120.5
C35A C36A H36A 120.5
C34A C35A C36A 121.0(11)
C34A C35A H35A 119.5
C36A C35A H35A 119.5
C33A C34A C35A 119.7(10)
C33A C34A H34A 120.1
C35A C34A H34A 120.1
C34A C33A C32A 121.6(11)
C34A C33A H33A 119.2
C32A C33A H33A 119.2
C33A C32A C31A 119.5(10)
C33A C32A H32A 120.2
C31A C32A H32A 120.2
C48A C43A C44A 117.5(7)
C48A C43A P2A 119.0(5)
C44A C43A P2A 123.2(5)
C43A C48A C47A 121.2(8)
C43A C48A H48A 119.4
C47A C48A H48A 119.4
C46A C47A C48A 119.5(8)
C46A C47A H47A 120.2
C48A C47A H47A 120.2
C45A C46A C47A 121.2(8)
C45A C46A H46A 119.4
C47A C46A H46A 119.4
C46A C45A C44A 119.1(9)
C46A C45A H45A 120.5
C44A C45A H45A 120.5
C45A C44A C43A 121.5(8)
C45A C44A H44A 119.3
C43A C44A H44A 119.3
C5A C11A H11D 109.5
C5A C11A H11E 109.5
H11D C11A H11E 109.5
C5A C11A H11F 109.5
H11D C11A H11F 109.5
H11E C11A H11F 109.5
C5A C12A H12C 109.5
C5A C12A H12D 109.5
H12C C12A H12D 109.5
C5A C12A H12E 109.5
H12C C12A H12E 109.5
H12D C12A H12E 109.5
C5A C10A H10D 109.5
C5A C10A H10E 109.5
H10D C10A H10E 109.5
C5A C10A H10F 109.5
H10D C10A H10F 109.5
H10E C10A H10F 109.5
C6A C9A H9AA 109.5
C6A C9A H9AB 109.5
H9AA C9A H9AB 109.5
C6A C9A H9AC 109.5
H9AA C9A H9AC 109.5
H9AB C9A H9AC 109.5
C6A C7A H7AA 109.5
C6A C7A H7AB 109.5
H7AA C7A H7AB 109.5
C6A C7A H7AC 109.5
H7AA C7A H7AC 109.5
H7AB C7A H7AC 109.5
C6A C8A H8AA 109.5
C6A C8A H8AB 109.5
H8AA C8A H8AB 109.5
C6A C8A H8AC 109.5
H8AA C8A H8AC 109.5
H8AB C8A H8AC 109.5
C4 O1 Ru1 89.8(4)
C4A O1A Ru1A 88.1(4)
C19 P1 C13 99.4(3)
C19 P1 C25 103.1(3)
C13 P1 C25 99.9(3)
C19 P1 Ru1 118.7(2)
C13 P1 Ru1 112.6(2)
C25 P1 Ru1 119.9(2)
C37 P2 C43 103.2(3)
C37 P2 C31 101.2(3)
C43 P2 C31 98.7(3)
C37 P2 Ru1 119.9(2)
C43 P2 Ru1 116.5(2)
C31 P2 Ru1 114.3(2)
C13A P1A C19A 102.8(3)
C13A P1A C25A 99.5(3)
C19A P1A C25A 101.7(3)
C13A P1A Ru1A 120.2(2)
C19A P1A Ru1A 120.0(2)
C25A P1A Ru1A 109.4(2)
C43A P2A C37A 102.8(3)
C43A P2A C31A 99.6(3)
C37A P2A C31A 100.9(3)
C43A P2A Ru1A 120.0(2)
C37A P2A Ru1A 116.7(2)
C31A P2A Ru1A 113.7(2)
C2 Ru1 C1 37.9(2)
C2 Ru1 C3 37.7(2)
C1 Ru1 C3 66.9(2)
C2 Ru1 P2 128.47(19)
C1 Ru1 P2 92.25(18)
C3 Ru1 P2 154.05(18)
C2 Ru1 P1 127.57(19)
C1 Ru1 P1 165.45(18)
C3 Ru1 P1 100.59(17)
P2 Ru1 P1 101.74(6)
C2 Ru1 O1 83.0(2)
C1 Ru1 O1 76.8(2)
C3 Ru1 O1 61.3(2)
P2 Ru1 O1 100.20(16)
P1 Ru1 O1 104.22(13)
C2 Ru1 H1 85(2)
C1 Ru1 H1 91(2)
C3 Ru1 H1 110(3)
P2 Ru1 H1 84(3)
P1 Ru1 H1 86(2)
O1 Ru1 H1 167(2)
C2A Ru1A C1A 37.3(2)
C2A Ru1A C3A 37.7(2)
C1A Ru1A C3A 66.7(2)
C2A Ru1A P2A 127.13(19)
C1A Ru1A P2A 91.94(18)
C3A Ru1A P2A 155.07(17)
C2A Ru1A P1A 127.60(18)
C1A Ru1A P1A 164.94(17)
C3A Ru1A P1A 99.95(18)
P2A Ru1A P1A 102.59(6)
C2A Ru1A O1A 82.7(2)
C1A Ru1A O1A 76.5(2)
C3A Ru1A O1A 61.5(2)
P2A Ru1A O1A 102.40(13)
P1A Ru1A O1A 103.83(14)
C2A Ru1A C4A 64.0(3)
C1A Ru1A C4A 75.7(3)
C3A Ru1A C4A 33.8(2)
P2A Ru1A C4A 131.29(17)
P1A Ru1A C4A 97.17(18)
O1A Ru1A C4A 29.11(19)
C2A Ru1A H111 84.5(19)
C1A Ru1A H111 97.5(19)
C3A Ru1A H111 103.7(19)
P2A Ru1A H111 91.2(19)
P1A Ru1A H111 78.5(19)
O1A Ru1A H111 165.2(19)
C4A Ru1A H111 136.6(19)

loop_
_geom_bond_atom_site_label_1
_geom_bond_atom_site_label_2
_geom_bond_distance
C1 C2 1.414(9)
C1 Ru1 2.193(6)
C1 H1A 0.97
C1 H1B 0.97
C2 C3 1.423(9)
C2 C6 1.546(10)
C2 Ru1 2.164(6)
C3 C4 1.433(10)
C3 Ru1 2.239(7)
C3 H3 0.98
C4 O1 1.260(10)
C4 C5 1.525(11)
C5 C12 1.370(15)
C5 C10 1.499(16)
C5 C11 1.60(2)
C6 C7 1.517(11)
C6 C8 1.539(11)
C6 C9 1.540(11)
C13 C18 1.380(9)
C13 C14 1.384(9)
C13 P1 1.847(6)
C18 C17 1.394(9)
C18 H18 0.93
C17 C16 1.374(10)
C17 H17 0.93
C16 C15 1.356(10)
C16 H16 0.93
C15 C14 1.402(9)
C15 H15 0.93
C14 H14 0.93
C25 C30 1.391(9)
C25 C26 1.393(9)
C25 P1 1.853(6)
C26 C27 1.376(9)
C26 H26 0.93
C27 C28 1.387(11)
C27 H27 0.93
C28 C29 1.370(11)
C28 H28 0.93
C29 C30 1.392(10)
C29 H29 0.93
C30 H30 0.93
C19 C24 1.388(9)
C19 C20 1.401(9)
C19 P1 1.833(6)
C20 C21 1.384(10)
C20 H20 0.93
C21 C22 1.380(11)
C21 H21 0.93
C22 C23 1.388(11)
C22 H22 0.93
C23 C24 1.378(9)
C23 H23 0.93
C24 H24 0.93
C43 C48 1.397(9)
C43 C44 1.400(9)
C43 P2 1.846(6)
C48 C47 1.393(10)
C48 H48 0.93
C47 C46 1.371(10)
C47 H47 0.93
C46 C45 1.387(10)
C46 H46 0.93
C45 C44 1.385(9)
C45 H45 0.93
C44 H44 0.93
C31 C32 1.390(11)
C31 C36 1.400(11)
C31 P2 1.849(7)
C32 C33 1.396(11)
C32 H32 0.93
C33 C34 1.374(16)
C33 H33 0.93
C34 C35 1.393(16)
C34 H34 0.93
C35 C36 1.397(12)
C35 H35 0.93
C36 H36 0.93
C37 C42 1.401(10)
C37 C38 1.403(10)
C37 P2 1.829(7)
C38 C39 1.390(10)
C38 H38 0.93
C39 C40 1.369(13)
C39 H39 0.93
C40 C41 1.366(14)
C40 H40 0.93
C41 C42 1.380(11)
C41 H41 0.93
C42 H42 0.93
C10 H10A 0.96
C10 H10B 0.96
C10 H10C 0.96
C11 H11A 0.96
C11 H11B 0.96
C11 H11C 0.96
C12 H12A 0.96
C12 H12B 0.96
C12 H12C 0.96
C7 H7A 0.96
C7 H7B 0.96
C7 H7C 0.96
C8 H8A 0.96
C8 H8B 0.96
C8 H8C 0.96
C9 H9A 0.96
C9 H9B 0.96
C9 H9C 0.96
C1A C2A 1.399(9)
C1A Ru1A 2.192(7)
C1A H1AA 0.97
C1A H1AB 0.97
C2A C3A 1.426(9)
C2A C6A 1.534(9)
C2A Ru1A 2.178(7)
C3A C4A 1.441(10)
C3A Ru1A 2.234(7)
C3A H3A 0.98
C4A O1A 1.259(8)
C4A C5A 1.518(10)
C4A Ru1A 2.587(7)
C5A C10A 1.519(14)
C5A C11A 1.522(12)
C5A C12A 1.543(13)
C6A C8A 1.499(11)
C6A C9A 1.514(12)
C6A C7A 1.516(12)
C25A C26A 1.389(8)
C25A C30A 1.391(9)
C25A P1A 1.849(6)
C30A C29A 1.380(9)
C30A H30A 0.93
C29A C28A 1.392(10)
C29A H29A 0.93
C28A C27A 1.353(10)
C28A H28A 0.93
C27A C26A 1.389(9)
C27A H27A 0.93
C26A H26A 0.93
C19A C20A 1.385(9)
C19A C24A 1.388(9)
C19A P1A 1.848(6)
C20A C21A 1.377(10)
C20A H20A 0.93
C21A C22A 1.363(12)
C21A H21A 0.93
C22A C23A 1.383(13)
C22A H22A 0.93
C23A C24A 1.384(10)
C23A H23A 0.93
C24A H24A 0.93
C13A C18A 1.381(9)
C13A C14A 1.382(9)
C13A P1A 1.843(6)
C18A C17A 1.400(10)
C18A H18A 0.93
C17A C16A 1.365(11)
C17A H17A 0.93
C16A C15A 1.363(11)
C16A H16A 0.93
C15A C14A 1.385(9)
C15A H15A 0.93
C14A H14A 0.93
C37A C42A 1.395(10)
C37A C38A 1.397(10)
C37A P2A 1.845(7)
C38A C39A 1.370(10)
C38A H38A 0.93
C39A C40A 1.367(13)
C39A H39A 0.93
C40A C41A 1.369(13)
C40A H40A 0.93
C41A C42A 1.401(11)
C41A H41A 0.93
C42A H42A 0.93
C31A C36A 1.389(11)
C31A C32A 1.398(11)
C31A P2A 1.858(7)
C36A C35A 1.416(13)
C36A H36A 0.93
C35A C34A 1.360(17)
C35A H35A 0.93
C34A C33A 1.352(16)
C34A H34A 0.93
C33A C32A 1.392(12)
C33A H33A 0.93
C32A H32A 0.93
C43A C48A 1.380(9)
C43A C44A 1.402(10)
C43A P2A 1.837(7)
C48A C47A 1.385(10)
C48A H48A 0.93
C47A C46A 1.376(13)
C47A H47A 0.93
C46A C45A 1.361(13)
C46A H46A 0.93
C45A C44A 1.384(11)
C45A H45A 0.93
C44A H44A 0.93
C11A H11D 0.96
C11A H11E 0.96
C11A H11F 0.96
C12A H12C 0.96
C12A H12D 0.96
C12A H12E 0.96
C10A H10D 0.96
C10A H10E 0.96
C10A H10F 0.96
C9A H9AA 0.96
C9A H9AB 0.96
C9A H9AC 0.96
C7A H7AA 0.96
C7A H7AB 0.96
C7A H7AC 0.96
C8A H8AA 0.96
C8A H8AB 0.96
C8A H8AC 0.96
O1 Ru1 2.305(5)
O1A Ru1A 2.302(5)
P1 Ru1 2.2963(16)
P2 Ru1 2.2844(18)
P1A Ru1A 2.2932(17)
P2A Ru1A 2.2749(17)
Ru1 H1 1.73(7)
Ru1A H111 1.61(5)

loop_
_geom_torsion_atom_site_label_1
_geom_torsion_atom_site_label_2
_geom_torsion_atom_site_label_3
_geom_torsion_atom_site_label_4
_geom_torsion
Ru1 C1 C2 C3 -59.6(5)
Ru1 C1 C2 C6 125.9(6)
C1 C2 C3 C4 -14.3(10)
C6 C2 C3 C4 160.5(6)
Ru1 C2 C3 C4 -72.9(6)
C1 C2 C3 Ru1 58.6(5)
C6 C2 C3 Ru1 -126.5(6)
C2 C3 C4 O1 48.7(10)
Ru1 C3 C4 O1 -14.0(7)
C2 C3 C4 C5 -131.0(8)
Ru1 C3 C4 C5 166.3(7)
O1 C4 C5 C12 101.2(16)
C3 C4 C5 C12 -79.0(17)
O1 C4 C5 C10 -123.6(11)
C3 C4 C5 C10 56.2(13)
O1 C4 C5 C11 -20.4(13)
C3 C4 C5 C11 159.3(10)
C1 C2 C6 C7 -20.6(10)
C3 C2 C6 C7 164.8(7)
Ru1 C2 C6 C7 72.8(9)
C1 C2 C6 C8 98.6(8)
C3 C2 C6 C8 -76.0(8)
Ru1 C2 C6 C8 -167.9(6)
C1 C2 C6 C9 -143.6(7)
C3 C2 C6 C9 41.8(9)
Ru1 C2 C6 C9 -50.2(9)
C14 C13 C18 C17 0.5(10)
P1 C13 C18 C17 -176.5(5)
C13 C18 C17 C16 -0.5(11)
C18 C17 C16 C15 0.6(11)
C17 C16 C15 C14 -0.6(11)
C18 C13 C14 C15 -0.5(10)
P1 C13 C14 C15 176.4(5)
C16 C15 C14 C13 0.6(11)
C30 C25 C26 C27 -0.4(10)
P1 C25 C26 C27 179.9(5)
C25 C26 C27 C28 0.1(11)
C26 C27 C28 C29 -0.1(13)
C27 C28 C29 C30 0.3(14)
C26 C25 C30 C29 0.6(11)
P1 C25 C30 C29 -179.7(7)
C28 C29 C30 C25 -0.6(14)
C24 C19 C20 C21 -1.3(11)
P1 C19 C20 C21 178.6(6)
C19 C20 C21 C22 2.4(13)
C20 C21 C22 C23 -1.1(13)
C21 C22 C23 C24 -1.2(11)
C22 C23 C24 C19 2.5(10)
C20 C19 C24 C23 -1.2(10)
P1 C19 C24 C23 179.0(5)
C44 C43 C48 C47 1.9(10)
P2 C43 C48 C47 -172.6(5)
C43 C48 C47 C46 0.0(11)
C48 C47 C46 C45 -1.5(11)
C47 C46 C45 C44 1.1(11)
C46 C45 C44 C43 0.8(11)
C48 C43 C44 C45 -2.3(10)
P2 C43 C44 C45 172.3(5)
C36 C31 C32 C33 0.9(11)
P2 C31 C32 C33 -176.3(6)
C31 C32 C33 C34 0.4(13)
C32 C33 C34 C35 -1.5(15)
C33 C34 C35 C36 1.2(16)
C34 C35 C36 C31 0.2(14)
C32 C31 C36 C35 -1.2(11)
P2 C31 C36 C35 175.9(6)
C42 C37 C38 C39 0.0(11)
P2 C37 C38 C39 -176.2(6)
C37 C38 C39 C40 -0.4(12)
C38 C39 C40 C41 0.9(14)
C39 C40 C41 C42 -1.0(15)
C40 C41 C42 C37 0.7(14)
C38 C37 C42 C41 -0.2(12)
P2 C37 C42 C41 175.9(7)
Ru1A C1A C2A C3A 58.3(5)
Ru1A C1A C2A C6A -126.4(7)
C1A C2A C3A C4A 12.0(10)
C6A C2A C3A C4A -163.7(7)
Ru1A C2A C3A C4A 69.5(6)
C1A C2A C3A Ru1A -57.5(6)
C6A C2A C3A Ru1A 126.8(6)
C2A C3A C4A O1A -38.1(11)
Ru1A C3A C4A O1A 23.1(7)
C2A C3A C4A C5A 139.7(8)
Ru1A C3A C4A C5A -159.1(7)
C2A C3A C4A Ru1A -61.2(6)
O1A C4A C5A C10A -54.6(10)
C3A C4A C5A C10A 127.6(8)
Ru1A C4A C5A C10A 36(2)
O1A C4A C5A C11A 63.8(11)
C3A C4A C5A C11A -114.0(9)
Ru1A C4A C5A C11A 154.8(16)
O1A C4A C5A C12A -173.1(9)
C3A C4A C5A C12A 9.1(13)
Ru1A C4A C5A C12A -82(2)
C1A C2A C6A C8A 135.3(8)
C3A C2A C6A C8A -49.2(10)
Ru1A C2A C6A C8A 41.3(10)
C1A C2A C6A C9A 12.5(11)
C3A C2A C6A C9A -172.1(8)
Ru1A C2A C6A C9A -81.6(9)
C1A C2A C6A C7A -104.3(9)
C3A C2A C6A C7A 71.2(9)
Ru1A C2A C6A C7A 161.7(7)
C26A C25A C30A C29A 0.5(10)
P1A C25A C30A C29A 172.3(5)
C25A C30A C29A C28A -1.0(10)
C30A C29A C28A C27A 0.5(11)
C29A C28A C27A C26A 0.3(12)
C30A C25A C26A C27A 0.3(10)
P1A C25A C26A C27A -171.3(6)
C28A C27A C26A C25A -0.7(12)
C24A C19A C20A C21A 0.5(10)
P1A C19A C20A C21A -177.0(6)
C19A C20A C21A C22A 0.2(12)
C20A C21A C22A C23A -1.4(14)
C21A C22A C23A C24A 1.9(14)
C22A C23A C24A C19A -1.2(13)
C20A C19A C24A C23A 0.0(11)
P1A C19A C24A C23A 177.7(7)
C14A C13A C18A C17A -1.2(11)
P1A C13A C18A C17A 179.4(6)
C13A C18A C17A C16A -0.5(13)
C18A C17A C16A C15A 1.5(13)
C17A C16A C15A C14A -0.8(12)
C18A C13A C14A C15A 1.9(10)
P1A C13A C14A C15A -178.6(5)
C16A C15A C14A C13A -1.0(11)
C42A C37A C38A C39A 0.3(11)
P2A C37A C38A C39A -173.2(6)
C37A C38A C39A C40A 0.4(13)
C38A C39A C40A C41A -0.9(14)
C39A C40A C41A C42A 0.7(14)
C38A C37A C42A C41A -0.5(11)
P2A C37A C42A C41A 172.8(6)
C40A C41A C42A C37A 0.0(13)
C32A C31A C36A C35A 1.1(12)
P2A C31A C36A C35A -176.9(7)
C31A C36A C35A C34A -2.7(15)
C36A C35A C34A C33A 2.9(17)
C35A C34A C33A C32A -1.4(17)
C34A C33A C32A C31A -0.2(14)
C36A C31A C32A C33A 0.3(12)
P2A C31A C32A C33A 178.2(6)
C44A C43A C48A C47A -0.9(11)
P2A C43A C48A C47A 173.1(6)
C43A C48A C47A C46A 0.6(13)
C48A C47A C46A C45A 0.3(15)
C47A C46A C45A C44A -0.7(16)
C46A C45A C44A C43A 0.3(15)
C48A C43A C44A C45A 0.5(12)
P2A C43A C44A C45A -173.2(7)
C3 C4 O1 Ru1 13.6(7)
C5 C4 O1 Ru1 -166.7(7)
C3A C4A O1A Ru1A -22.3(7)
C5A C4A O1A Ru1A 159.8(7)
C24 C19 P1 C13 -90.8(5)
C20 C19 P1 C13 89.4(6)
C24 C19 P1 C25 166.6(5)
C20 C19 P1 C25 -13.2(6)
C24 C19 P1 Ru1 31.5(6)
C20 C19 P1 Ru1 -148.3(5)
C18 C13 P1 C19 -159.4(5)
C14 C13 P1 C19 23.7(6)
C18 C13 P1 C25 -54.3(6)
C14 C13 P1 C25 128.9(5)
C18 C13 P1 Ru1 74.0(5)
C14 C13 P1 Ru1 -102.8(5)
C30 C25 P1 C19 -108.5(6)
C26 C25 P1 C19 71.3(6)
C30 C25 P1 C13 149.4(6)
C26 C25 P1 C13 -30.9(6)
C30 C25 P1 Ru1 26.0(6)
C26 C25 P1 Ru1 -154.2(5)
C42 C37 P2 C43 27.1(7)
C38 C37 P2 C43 -156.9(6)
C42 C37 P2 C31 -74.7(7)
C38 C37 P2 C31 101.3(6)
C42 C37 P2 Ru1 158.6(6)
C38 C37 P2 Ru1 -25.4(7)
C48 C43 P2 C37 -138.3(6)
C44 C43 P2 C37 47.3(6)
C48 C43 P2 C31 -34.5(6)
C44 C43 P2 C31 151.1(5)
C48 C43 P2 Ru1 88.2(6)
C44 C43 P2 Ru1 -86.2(5)
C32 C31 P2 C37 -170.0(6)
C36 C31 P2 C37 12.9(7)
C32 C31 P2 C43 84.6(6)
C36 C31 P2 C43 -92.5(6)
C32 C31 P2 Ru1 -39.8(6)
C36 C31 P2 Ru1 143.1(5)
C18A C13A P1A C19A 13.1(6)
C14A C13A P1A C19A -166.3(5)
C18A C13A P1A C25A -91.3(6)
C14A C13A P1A C25A 89.2(5)
C18A C13A P1A Ru1A 149.6(5)
C14A C13A P1A Ru1A -29.9(6)
C20A C19A P1A C13A -75.3(6)
C24A C19A P1A C13A 107.1(6)
C20A C19A P1A C25A 27.5(6)
C24A C19A P1A C25A -150.1(5)
C20A C19A P1A Ru1A 148.2(5)
C24A C19A P1A Ru1A -29.4(6)
C26A C25A P1A C13A -37.4(6)
C30A C25A P1A C13A 151.2(5)
C26A C25A P1A C19A -142.7(5)
C30A C25A P1A C19A 45.8(6)
C26A C25A P1A Ru1A 89.4(5)
C30A C25A P1A Ru1A -82.0(5)
C48A C43A P2A C37A 158.9(6)
C44A C43A P2A C37A -27.5(7)
C48A C43A P2A C31A -97.5(6)
C44A C43A P2A C31A 76.1(7)
C48A C43A P2A Ru1A 27.2(6)
C44A C43A P2A Ru1A -159.2(6)
C42A C37A P2A C43A 137.0(6)
C38A C37A P2A C43A -49.8(6)
C42A C37A P2A C31A 34.3(7)
C38A C37A P2A C31A -152.5(6)
C42A C37A P2A Ru1A -89.4(6)
C38A C37A P2A Ru1A 83.8(6)
C36A C31A P2A C43A 174.4(6)
C32A C31A P2A C43A -3.5(7)
C36A C31A P2A C37A -80.4(7)
C32A C31A P2A C37A 101.7(7)
C36A C31A P2A Ru1A 45.4(7)
C32A C31A P2A Ru1A -132.5(6)
C3 C2 Ru1 C1 128.2(6)
C6 C2 Ru1 C1 -118.4(8)
C1 C2 Ru1 C3 -128.2(6)
C6 C2 Ru1 C3 113.4(8)
C1 C2 Ru1 P2 20.0(5)
C3 C2 Ru1 P2 148.2(3)
C6 C2 Ru1 P2 -98.4(6)
C1 C2 Ru1 P1 179.9(3)
C3 C2 Ru1 P1 -51.9(4)
C6 C2 Ru1 P1 61.5(7)
C1 C2 Ru1 O1 -77.5(4)
C3 C2 Ru1 O1 50.7(4)
C6 C2 Ru1 O1 164.1(6)
C2 C1 Ru1 C3 31.5(4)
C2 C1 Ru1 P2 -164.4(4)
C2 C1 Ru1 P1 -0.2(11)
C2 C1 Ru1 O1 95.6(4)
C4 C3 Ru1 C2 126.4(6)
C2 C3 Ru1 C1 -31.7(4)
C4 C3 Ru1 C1 94.8(5)
C2 C3 Ru1 P2 -70.4(6)
C4 C3 Ru1 P2 56.1(6)
C2 C3 Ru1 P1 140.6(4)
C4 C3 Ru1 P1 -92.9(4)
C2 C3 Ru1 O1 -118.9(4)
C4 C3 Ru1 O1 7.6(4)
C37 P2 Ru1 C2 76.5(3)
C43 P2 Ru1 C2 -158.0(3)
C31 P2 Ru1 C2 -43.8(4)
C37 P2 Ru1 C1 88.7(3)
C43 P2 Ru1 C1 -145.9(3)
C31 P2 Ru1 C1 -31.7(3)
C37 P2 Ru1 C3 123.8(5)
C43 P2 Ru1 C3 -110.7(5)
C31 P2 Ru1 C3 3.5(5)
C37 P2 Ru1 P1 -87.3(3)
C43 P2 Ru1 P1 38.1(2)
C31 P2 Ru1 P1 152.4(3)
C37 P2 Ru1 O1 165.7(3)
C43 P2 Ru1 O1 -68.9(3)
C31 P2 Ru1 O1 45.4(3)
C19 P1 Ru1 C2 -126.3(3)
C13 P1 Ru1 C2 -10.9(3)
C25 P1 Ru1 C2 106.0(3)
C19 P1 Ru1 C1 -126.2(8)
C13 P1 Ru1 C1 -10.7(8)
C25 P1 Ru1 C1 106.2(8)
C19 P1 Ru1 C3 -155.6(3)
C13 P1 Ru1 C3 -40.2(3)
C25 P1 Ru1 C3 76.8(3)
C19 P1 Ru1 P2 37.7(2)
C13 P1 Ru1 P2 153.1(2)
C25 P1 Ru1 P2 -89.9(2)
C19 P1 Ru1 O1 141.6(3)
C13 P1 Ru1 O1 -103.0(3)
C25 P1 Ru1 O1 13.9(3)
C4 O1 Ru1 C2 -41.3(5)
C4 O1 Ru1 C1 -79.3(5)
C4 O1 Ru1 C3 -8.6(4)
C4 O1 Ru1 P2 -169.2(4)
C4 O1 Ru1 P1 85.8(4)
C3A C2A Ru1A C1A -128.9(6)
C6A C2A Ru1A C1A 119.2(8)
C1A C2A Ru1A C3A 128.9(6)
C6A C2A Ru1A C3A -111.8(8)
C1A C2A Ru1A P2A -22.8(5)
C3A C2A Ru1A P2A -151.7(3)
C6A C2A Ru1A P2A 96.4(6)
C1A C2A Ru1A P1A 179.1(3)
C3A C2A Ru1A P1A 50.2(4)
C6A C2A Ru1A P1A -61.7(7)
C1A C2A Ru1A O1A 77.3(4)
C3A C2A Ru1A O1A -51.7(4)
C6A C2A Ru1A O1A -163.5(6)
C1A C2A Ru1A C4A 100.7(5)
C3A C2A Ru1A C4A -28.2(4)
C6A C2A Ru1A C4A -140.1(7)
C2A C1A Ru1A C3A -31.2(4)
C2A C1A Ru1A P2A 162.0(4)
C2A C1A Ru1A P1A -2.7(10)
C2A C1A Ru1A O1A -95.7(4)
C2A C1A Ru1A C4A -65.7(4)
C4A C3A Ru1A C2A -130.1(6)
C2A C3A Ru1A C1A 30.9(4)
C4A C3A Ru1A C1A -99.2(5)
C2A C3A Ru1A P2A 63.7(6)
C4A C3A Ru1A P2A -66.4(6)
C2A C3A Ru1A P1A -141.8(3)
C4A C3A Ru1A P1A 88.0(4)
C2A C3A Ru1A O1A 117.7(4)
C4A C3A Ru1A O1A -12.4(4)
C2A C3A Ru1A C4A 130.1(6)
C43A P2A Ru1A C2A -76.9(3)
C37A P2A Ru1A C2A 157.7(3)
C31A P2A Ru1A C2A 40.8(4)
C43A P2A Ru1A C1A -90.5(3)
C37A P2A Ru1A C1A 144.1(3)
C31A P2A Ru1A C1A 27.2(3)
C43A P2A Ru1A C3A -120.3(5)
C37A P2A Ru1A C3A 114.3(5)
C31A P2A Ru1A C3A -2.6(5)
C43A P2A Ru1A P1A 85.5(3)
C37A P2A Ru1A P1A -39.9(3)
C31A P2A Ru1A P1A -156.8(3)
C43A P2A Ru1A O1A -167.1(3)
C37A P2A Ru1A O1A 67.6(3)
C31A P2A Ru1A O1A -49.4(3)
C43A P2A Ru1A C4A -163.0(3)
C37A P2A Ru1A C4A 71.6(4)
C31A P2A Ru1A C4A -45.3(4)
C13A P1A Ru1A C2A 121.5(3)
C19A P1A Ru1A C2A -109.3(3)
C25A P1A Ru1A C2A 7.5(3)
C13A P1A Ru1A C1A 123.6(8)
C19A P1A Ru1A C1A -107.2(8)
C25A P1A Ru1A C1A 9.6(8)
C13A P1A Ru1A C3A 150.0(3)
C19A P1A Ru1A C3A -80.9(3)
C25A P1A Ru1A C3A 36.0(3)
C13A P1A Ru1A P2A -40.7(2)
C19A P1A Ru1A P2A 88.4(2)
C25A P1A Ru1A P2A -154.7(2)
C13A P1A Ru1A O1A -147.1(3)
C19A P1A Ru1A O1A -17.9(3)
C25A P1A Ru1A O1A 98.9(3)
C13A P1A Ru1A C4A -175.9(3)
C19A P1A Ru1A C4A -46.8(3)
C25A P1A Ru1A C4A 70.1(3)
C4A O1A Ru1A C2A 47.3(5)
C4A O1A Ru1A C1A 84.7(5)
C4A O1A Ru1A C3A 14.2(5)
C4A O1A Ru1A P2A 173.8(4)
C4A O1A Ru1A P1A -79.8(5)
O1A C4A Ru1A C2A -125.9(5)
C3A C4A Ru1A C2A 31.3(4)
C5A C4A Ru1A C2A 133.5(19)
O1A C4A Ru1A C1A -87.9(5)
C3A C4A Ru1A C1A 69.3(4)
C5A C4A Ru1A C1A 171.5(19)
O1A C4A Ru1A C3A -157.2(7)
C5A C4A Ru1A C3A 102.2(19)
O1A C4A Ru1A P2A -8.1(6)
C3A C4A Ru1A P2A 149.1(3)
C5A C4A Ru1A P2A -108.8(18)
O1A C4A Ru1A P1A 105.6(4)
C3A C4A Ru1A P1A -97.2(4)
C5A C4A Ru1A P1A 5.0(19)
C3A C4A Ru1A O1A 157.2(7)
C5A C4A Ru1A O1A -101(2)
